data_4322806
loop_
_publ_author_name
'Jorge Forni\'es-C\'amer'
'Anna M. Masdeu-Bult\'o'
'Carmen Claver'
'Christine J. Cardin'

_publ_section_title
;
 Mononuclear Platinum(II) and Palladium(II) Dithiolate Complexes as
 Chelate Metalloligands for Preparation of Heterobimetallic d8-d8
 Complexes
;
_journal_name_full 'Inorganic Chemistry'
_journal_page_first 2626
_journal_page_last 2632
_journal_paper_doi 10.1021/ic970557o
_journal_volume 37
_journal_year 1998
_chemical_formula_moiety 'C40.50 H48 Cl2 O4 P2 Pt Rh S2'
_chemical_formula_structural '[(dppb)Pt(BDT)Rh(COD)]ClO4'
_chemical_formula_sum 'C40.5 H48 Cl2 O4 P2 Pt Rh S2'
_chemical_formula_weight 1093.75
_chemical_name_systematic
; 
(1,4-bis(diphenylphosphino)buthane)platinum(II)(m-buthanodithiolate)
 (1,5-cyclooctadiene)rhodium(I)perchlorate'
;
_space_group_IT_number 14
_symmetry_cell_setting monoclinic
_symmetry_space_group_name_Hall '-P 2yn'
_symmetry_space_group_name_H-M 'P 1 21/n 1'
_atom_sites_solution_hydrogens geom
_atom_sites_solution_primary direct
_atom_sites_solution_secondary difmap
_audit_creation_method SHELXL
_cell_angle_alpha 90.00
_cell_angle_beta 100.94(6)
_cell_angle_gamma 90.00
_cell_formula_units_Z 4
_cell_length_a 20.338(6)
_cell_length_b 14.227(6)
_cell_length_c 14.570(6)
_cell_measurement_reflns_used 590
_cell_measurement_temperature 293
_cell_measurement_theta_max 18
_cell_measurement_theta_min 0
_cell_volume 4139(3)
_computing_cell_refinement 'XDS package'
_computing_data_collection 'XDS package'
_computing_data_reduction 'XDS package'
_computing_molecular_graphics PLATON
_computing_structure_refinement 'SHELXL-93 (Sheldrick, 1993)'
_computing_structure_solution 'SHELXS-86 (Sheldrick, 1990)'
_diffrn_ambient_temperature 293(2)
_diffrn_measurement_device 'Mar Research image plate scanner'
_diffrn_measurement_method 'prophile data from theta/2theta scans'
_diffrn_radiation_monochromator graphite
_diffrn_radiation_source 'fine-focus sealed tube'
_diffrn_radiation_type MoK\a
_diffrn_radiation_wavelength 0.71073
_diffrn_reflns_av_R_equivalents 0.0559
_diffrn_reflns_av_sigmaI/netI 0.0458
_diffrn_reflns_limit_h_max 23
_diffrn_reflns_limit_h_min 0
_diffrn_reflns_limit_k_max 16
_diffrn_reflns_limit_k_min -15
_diffrn_reflns_limit_l_max 14
_diffrn_reflns_limit_l_min -16
_diffrn_reflns_number 8641
_diffrn_reflns_theta_max 24.93
_diffrn_reflns_theta_min 1.76
_diffrn_standards_decay_% 0
_diffrn_standards_interval_time 3
_diffrn_standards_number 3
_exptl_absorpt_coefficient_mu 4.122
_exptl_crystal_colour yellow
_exptl_crystal_density_diffrn 1.755
_exptl_crystal_description prism
_exptl_crystal_F_000 2168
_exptl_crystal_size_max 0.29
_exptl_crystal_size_mid 0.22
_exptl_crystal_size_min 0.21
_refine_diff_density_max 1.836
_refine_diff_density_min -2.419
_refine_diff_density_rms 0.198
_refine_ls_extinction_coef 0.0013(2)
_refine_ls_extinction_expression Fc^*^=kFc[1+0.001xFc^2^\l^3^/sin(2\q)]^-1/4^
_refine_ls_extinction_method SHELXL
_refine_ls_goodness_of_fit_all 1.061
_refine_ls_goodness_of_fit_obs 1.077
_refine_ls_matrix_type full
_refine_ls_number_parameters 511
_refine_ls_number_reflns 5583
_refine_ls_number_restraints 0
_refine_ls_restrained_S_all 1.099
_refine_ls_restrained_S_obs 1.077
_refine_ls_R_factor_all 0.0690
_refine_ls_R_factor_obs 0.0536
_refine_ls_shift/esd_max 0.192
_refine_ls_shift/esd_mean 0.007
_refine_ls_structure_factor_coef Fsqd
_refine_ls_weighting_details 'w=1/[\s^2^(Fo^2^)+(0.1072P)^2^+15.2355P] where P=(Fo^2^+2Fc^2^)/3'
_refine_ls_weighting_scheme calc
_refine_ls_wR_factor_all 0.1642
_refine_ls_wR_factor_obs 0.1449
_reflns_number_observed 4614
_reflns_number_total 21919
_reflns_observed_criterion >2sigma(I)
_cod_data_source_file ic970557o_4.cif
_cod_data_source_block 6
_cod_depositor_comments
;
The following automatic conversions were performed:

'_refine_ls_weighting_scheme' value 'calc
w=1/[\s^2^(Fo^2^)+(0.1072P)^2^+15.2355P] where P=(Fo^2^+2Fc^2^)/3'
was changed to 'calc'. New tag '_refine_ls_weighting_details' was
created. The value of the new tag was set to
'w=1/[\s^2^(Fo^2^)+(0.1072P)^2^+15.2355P] where P=(Fo^2^+2Fc^2^)/3'.

Automatic conversion script
Id: cif_fix_values 3143 2015-03-26 13:38:13Z robertas 
;
_cod_original_cell_volume 4139.1
_cod_original_sg_symbol_H-M 'P 1 21/c 1'
_cod_original_formula_sum 'C40.50 H48 Cl2 O4 P2 Pt Rh S2'
_cod_database_code 4322806

loop_
_symmetry_equiv_pos_as_xyz
'x, y, z'
'-x+1/2, y+1/2, -z+1/2'
'-x, -y, -z'
'x-1/2, -y-1/2, z-1/2'

loop_
_atom_site_aniso_label
_atom_site_aniso_U_11
_atom_site_aniso_U_22
_atom_site_aniso_U_33
_atom_site_aniso_U_23
_atom_site_aniso_U_13
_atom_site_aniso_U_12
Pt 0.0284(2) 0.0316(3) 0.0322(3) -0.00053(14) 0.0100(2) -0.00012(12)
Rh 0.0321(4) 0.0368(5) 0.0327(5) -0.0006(3) 0.0072(3) 0.0041(3)
P1 0.0298(11) 0.0374(14) 0.0318(13) 0.0009(11) 0.0126(9) -0.0022(9)
P2 0.0311(11) 0.0416(15) 0.0448(14) -0.0034(12) 0.0115(10) 0.0037(10)
S2 0.0297(11) 0.064(2) 0.045(2) -0.0129(14) 0.0068(10) -0.0009(11)
S1 0.0517(14) 0.0367(14) 0.0390(14) -0.0003(12) 0.0101(10) 0.0090(10)
Cl 0.065(2) 0.120(3) 0.053(2) 0.004(2) 0.0239(14) -0.009(2)
C1 0.046(6) 0.062(8) 0.049(7) 0.004(6) -0.003(5) 0.013(5)
C2 0.091(9) 0.061(8) 0.030(6) -0.015(6) -0.004(5) 0.016(6)
C3 0.076(8) 0.057(8) 0.065(8) -0.011(7) 0.030(6) 0.012(6)
C4 0.046(5) 0.057(7) 0.034(5) -0.001(5) 0.014(4) 0.015(5)
C5 0.038(5) 0.086(9) 0.058(7) -0.004(7) 0.019(5) -0.005(5)
C6 0.082(10) 0.086(11) 0.083(10) -0.013(8) 0.041(8) -0.036(8)
C7 0.097(10) 0.068(9) 0.057(8) 0.006(8) 0.030(7) -0.014(8)
C8 0.062(7) 0.042(7) 0.040(7) -0.002(5) 0.002(5) 0.010(5)
C11 0.135(13) 0.038(7) 0.070(9) -0.022(7) 0.027(9) -0.038(8)
C12 0.118(15) 0.093(14) 0.147(18) 0.029(14) 0.001(14) -0.046(12)
C13 0.115(14) 0.084(12) 0.233(25) -0.012(15) 0.118(17) -0.056(11)
C14 0.040(6) 0.100(11) 0.099(10) -0.021(9) 0.031(6) -0.031(7)
C21 0.050(6) 0.052(7) 0.040(6) -0.004(5) 0.017(5) -0.001(4)
C22 0.062(7) 0.047(6) 0.048(7) -0.004(6) 0.016(5) -0.003(5)
C23 0.069(7) 0.050(7) 0.054(7) -0.017(6) 0.008(5) -0.004(5)
C24 0.065(7) 0.042(6) 0.047(6) -0.022(6) 0.007(5) 0.007(5)
C31 0.033(4) 0.032(5) 0.043(6) -0.005(5) 0.009(4) -0.003(4)
C32 0.047(6) 0.059(7) 0.057(7) 0.004(6) 0.011(5) -0.012(5)
C33 0.042(6) 0.069(8) 0.068(9) 0.002(7) 0.008(5) -0.012(5)
C34 0.033(5) 0.067(8) 0.087(10) -0.009(7) 0.024(6) -0.004(5)
C35 0.063(7) 0.038(6) 0.051(7) 0.009(5) 0.029(6) -0.006(4)
C36 0.041(5) 0.039(5) 0.033(6) 0.003(5) 0.012(4) 0.000(4)
C41 0.040(5) 0.047(6) 0.026(5) 0.003(5) 0.009(4) -0.002(4)
C42 0.060(6) 0.059(7) 0.035(6) -0.003(6) 0.011(4) 0.005(5)
C43 0.088(8) 0.039(7) 0.054(7) 0.012(6) 0.015(6) 0.028(6)
C44 0.094(10) 0.044(7) 0.057(8) 0.008(7) -0.004(7) -0.013(6)
C45 0.072(8) 0.064(9) 0.067(8) 0.025(7) 0.017(6) -0.009(6)
C46 0.057(6) 0.060(7) 0.062(7) 0.021(6) 0.023(5) -0.008(5)
C51 0.044(5) 0.044(6) 0.042(6) -0.005(5) 0.019(4) 0.010(4)
C52 0.056(7) 0.074(9) 0.079(10) 0.019(7) 0.028(7) 0.008(6)
C53 0.072(9) 0.093(11) 0.090(11) -0.004(9) 0.052(9) -0.010(8)
C54 0.034(6) 0.079(9) 0.097(11) -0.011(8) 0.014(6) 0.011(6)
C55 0.048(6) 0.087(10) 0.057(8) -0.016(7) 0.008(5) 0.013(6)
C56 0.048(6) 0.071(8) 0.039(6) -0.007(6) 0.004(4) 0.000(5)
C61 0.042(5) 0.050(7) 0.045(6) 0.015(5) 0.005(4) 0.009(4)
C62 0.063(7) 0.054(7) 0.077(9) 0.015(7) 0.019(6) 0.008(6)
C63 0.089(10) 0.030(6) 0.123(13) 0.014(8) 0.020(9) -0.002(6)
C64 0.067(8) 0.054(8) 0.086(10) 0.019(8) 0.013(7) -0.010(6)
C65 0.060(6) 0.065(8) 0.040(6) 0.004(6) 0.008(5) -0.011(6)
C66 0.074(7) 0.056(7) 0.041(6) -0.002(6) 0.018(5) -0.019(6)
O3 0.234(21) 0.169(18) 0.231(22) -0.050(16) 0.102(18) -0.099(17)
Cl2A 0.101(15) 0.116(10) 0.150(13) 0.047(10) 0.016(10) -0.035(9)
Cl2B 0.073(9) 0.272(31) 0.105(12) -0.028(17) 0.018(7) -0.041(16)
C100 0.071(19) 0.107(25) 0.130(30) -0.022(22) -0.021(19) -0.053(19)

loop_
_atom_site_label
_atom_site_type_symbol
_atom_site_fract_x
_atom_site_fract_y
_atom_site_fract_z
_atom_site_U_iso_or_equiv
_atom_site_thermal_displace_type
_atom_site_occupancy
_atom_site_calc_flag
_atom_site_refinement_flags
_atom_site_disorder_group
Pt Pt 0.122457(15) 0.20899(2) 0.38826(2) 0.0301(2) Uani 1 d . .
Rh Rh 0.12956(3) 0.12147(5) 0.18817(5) 0.0337(2) Uani 1 d . .
P1 P 0.20792(11) 0.2180(2) 0.5123(2) 0.0321(6) Uani 1 d . .
P2 P 0.07004(11) 0.3470(2) 0.4014(2) 0.0386(6) Uani 1 d . .
S2 S 0.04095(11) 0.1820(2) 0.2529(2) 0.0463(6) Uani 1 d . .
S1 S 0.17707(12) 0.0753(2) 0.3414(2) 0.0423(6) Uani 1 d . .
Cl Cl 0.0729(2) 0.2456(3) 0.7649(2) 0.0776(10) Uani 1 d . .
C1 C 0.0742(5) 0.1255(8) 0.0482(8) 0.054(3) Uani 1 d . .
H1 H 0.0362(5) 0.1138(8) 0.0731(8) 0.079(8) Uiso 1 calc R .
C2 C 0.0965(6) 0.0493(9) -0.0071(8) 0.062(3) Uani 1 d . .
H2A H 0.0848(6) 0.0653(9) -0.0729(8) 0.084(9) Uiso 1 calc R .
H2B H 0.0728(6) -0.0079(9) 0.0026(8) 0.084(9) Uiso 1 calc R .
C3 C 0.1715(6) 0.0310(9) 0.0179(8) 0.064(3) Uani 1 d . .
H3A H 0.1801(6) -0.0340(9) 0.0038(8) 0.084(9) Uiso 1 calc R .
H3B H 0.1942(6) 0.0705(9) -0.0205(8) 0.084(9) Uiso 1 calc R .
C4 C 0.2002(5) 0.0497(8) 0.1194(7) 0.045(2) Uani 1 d . .
H4 H 0.2001(5) 0.0005(8) 0.1613(7) 0.079(8) Uiso 1 calc R .
C5 C 0.2262(5) 0.1331(9) 0.1542(9) 0.060(3) Uani 1 d . .
H5 H 0.2439(5) 0.1346(9) 0.2179(9) 0.079(8) Uiso 1 calc R .
C6 C 0.2294(8) 0.2227(11) 0.1017(11) 0.080(5) Uani 1 d . .
H6A H 0.2662(8) 0.2189(11) 0.0682(11) 0.084(9) Uiso 1 calc R .
H6B H 0.2388(8) 0.2741(11) 0.1460(11) 0.084(9) Uiso 1 calc R .
C7 C 0.1634(7) 0.2449(11) 0.0305(10) 0.072(4) Uani 1 d . .
H7A H 0.1602(7) 0.3121(11) 0.0192(10) 0.084(9) Uiso 1 calc R .
H7B H 0.1646(7) 0.2139(11) -0.0285(10) 0.084(9) Uiso 1 calc R .
C8 C 0.1038(6) 0.2125(7) 0.0670(8) 0.049(3) Uani 1 d . .
H8 H 0.0852(6) 0.2534(7) 0.1049(8) 0.079(8) Uiso 1 calc R .
C11 C 0.1387(8) -0.0318(9) 0.3740(10) 0.080(4) Uani 1 d . .
H11A H 0.1645(8) -0.0849(9) 0.3586(10) 0.084(9) Uiso 1 calc R .
H11B H 0.1418(8) -0.0318(9) 0.4412(10) 0.084(9) Uiso 1 calc R .
C12 C 0.0716(10) -0.0453(14) 0.3316(16) 0.123(7) Uani 1 d . .
H12A H 0.0680(10) -0.0367(14) 0.2648(16) 0.084(9) Uiso 1 calc R .
H12B H 0.0602(10) -0.1103(14) 0.3415(16) 0.084(9) Uiso 1 calc R .
C13 C 0.0238(10) 0.0108(13) 0.3600(18) 0.133(9) Uani 1 d . .
H13A H 0.0448(10) 0.0429(13) 0.4168(18) 0.084(9) Uiso 1 calc R .
H13B H -0.0106(10) -0.0299(13) 0.3761(18) 0.084(9) Uiso 1 calc R .
C14 C -0.0135(6) 0.0907(11) 0.2856(11) 0.077(4) Uani 1 d . .
H14A H -0.0481(6) 0.1209(11) 0.3127(11) 0.084(9) Uiso 1 calc R .
H14B H -0.0354(6) 0.0589(11) 0.2292(11) 0.084(9) Uiso 1 calc R .
C21 C 0.2015(6) 0.2895(7) 0.6139(8) 0.046(3) Uani 1 d . .
H21A H 0.1584(6) 0.2768(7) 0.6304(8) 0.084(9) Uiso 1 calc R .
H21B H 0.2356(6) 0.2682(7) 0.6656(8) 0.084(9) Uiso 1 calc R .
C22 C 0.2086(6) 0.3959(8) 0.6056(8) 0.051(3) Uani 1 d . .
H22A H 0.1960(6) 0.4246(8) 0.6601(8) 0.084(9) Uiso 1 calc R .
H22B H 0.2555(6) 0.4101(8) 0.6078(8) 0.084(9) Uiso 1 calc R .
C23 C 0.1693(6) 0.4412(9) 0.5215(8) 0.058(3) Uani 1 d . .
H23A H 0.1869(6) 0.4215(9) 0.4672(8) 0.084(9) Uiso 1 calc R .
H23B H 0.1746(6) 0.5088(9) 0.5274(8) 0.084(9) Uiso 1 calc R .
C24 C 0.0939(6) 0.4169(8) 0.5060(8) 0.052(3) Uani 1 d . .
H24A H 0.0678(6) 0.4744(8) 0.5002(8) 0.084(9) Uiso 1 calc R .
H24B H 0.0846(6) 0.3823(8) 0.5595(8) 0.084(9) Uiso 1 calc R .
C31 C 0.2859(4) 0.2530(7) 0.4805(7) 0.036(2) Uani 1 d . .
C32 C 0.3445(5) 0.2535(9) 0.5481(8) 0.054(3) Uani 1 d . .
H32 H 0.3432(5) 0.2382(9) 0.6098(8) 0.079(8) Uiso 1 calc R .
C33 C 0.4035(6) 0.2764(9) 0.5232(10) 0.060(3) Uani 1 d . .
H33 H 0.4424(6) 0.2781(9) 0.5687(10) 0.079(8) Uiso 1 calc R .
C34 C 0.4070(5) 0.2970(8) 0.4332(10) 0.061(3) Uani 1 d . .
H34 H 0.4479(5) 0.3117(8) 0.4170(10) 0.079(8) Uiso 1 calc R .
C35 C 0.3494(6) 0.2959(7) 0.3663(9) 0.049(3) Uani 1 d . .
H35 H 0.3515(6) 0.3105(7) 0.3046(9) 0.079(8) Uiso 1 calc R .
C36 C 0.2887(5) 0.2735(7) 0.3894(7) 0.037(2) Uani 1 d . .
H36 H 0.2500(5) 0.2723(7) 0.3437(7) 0.079(8) Uiso 1 calc R .
C41 C 0.2228(4) 0.1030(7) 0.5658(6) 0.037(2) Uani 1 d . .
C42 C 0.2763(5) 0.0472(8) 0.5553(7) 0.051(3) Uani 1 d . .
H42 H 0.3068(5) 0.0682(8) 0.5196(7) 0.079(8) Uiso 1 calc R .
C43 C 0.2845(6) -0.0397(8) 0.5979(8) 0.060(3) Uani 1 d . .
H43 H 0.3220(6) -0.0757(8) 0.5936(8) 0.079(8) Uiso 1 calc R .
C44 C 0.2381(7) -0.0736(9) 0.6463(9) 0.068(3) Uani 1 d . .
H44 H 0.2419(7) -0.1344(9) 0.6700(9) 0.079(8) Uiso 1 calc R .
C45 C 0.1868(6) -0.0179(9) 0.6596(9) 0.067(3) Uani 1 d . .
H45 H 0.1578(6) -0.0386(9) 0.6976(9) 0.079(8) Uiso 1 calc R .
C46 C 0.1768(6) 0.0698(9) 0.6171(8) 0.058(3) Uani 1 d . .
H46 H 0.1397(6) 0.1059(9) 0.6230(8) 0.079(8) Uiso 1 calc R .
C51 C -0.0201(5) 0.3377(7) 0.3868(7) 0.042(2) Uani 1 d . .
C52 C -0.0447(7) 0.2870(9) 0.4562(11) 0.068(4) Uani 1 d . .
H52 H -0.0155(7) 0.2597(9) 0.5059(11) 0.079(8) Uiso 1 calc R .
C53 C -0.1130(7) 0.2789(11) 0.4488(12) 0.080(5) Uani 1 d . .
H53 H -0.1297(7) 0.2488(11) 0.4961(12) 0.079(8) Uiso 1 calc R .
C54 C -0.1564(6) 0.3137(10) 0.3743(11) 0.070(4) Uani 1 d . .
H54 H -0.2022(6) 0.3037(10) 0.3685(11) 0.079(8) Uiso 1 calc R .
C55 C -0.1325(6) 0.3628(10) 0.3087(9) 0.064(3) Uani 1 d . .
H55 H -0.1625(6) 0.3888(10) 0.2591(9) 0.079(8) Uiso 1 calc R .
C56 C -0.0642(5) 0.3759(9) 0.3130(8) 0.053(3) Uani 1 d . .
H56 H -0.0487(5) 0.4098(9) 0.2669(8) 0.079(8) Uiso 1 calc R .
C61 C 0.0886(5) 0.4285(8) 0.3115(7) 0.046(2) Uani 1 d . .
C62 C 0.0658(6) 0.5194(9) 0.3067(9) 0.064(3) Uani 1 d . .
H62 H 0.0372(6) 0.5387(9) 0.3458(9) 0.079(8) Uiso 1 calc R .
C63 C 0.0845(7) 0.5820(9) 0.2455(12) 0.081(4) Uani 1 d . .
H63 H 0.0692(7) 0.6437(9) 0.2436(12) 0.079(8) Uiso 1 calc R .
C64 C 0.1257(6) 0.5540(9) 0.1871(10) 0.069(3) Uani 1 d . .
H64 H 0.1408(6) 0.5968(9) 0.1475(10) 0.079(8) Uiso 1 calc R .
C65 C 0.1441(6) 0.4632(9) 0.1879(8) 0.055(3) Uani 1 d . .
H65 H 0.1688(6) 0.4422(9) 0.1443(8) 0.079(8) Uiso 1 calc R .
C66 C 0.1277(6) 0.4019(9) 0.2503(7) 0.056(3) Uani 1 d . .
H66 H 0.1434(6) 0.3404(9) 0.2515(7) 0.079(8) Uiso 1 calc R .
O1A O 0.0398(15) 0.2561(25) 0.6763(21) 0.112(9) Uiso 0.50 d P .
O1B O 0.0539(10) 0.2108(14) 0.6689(15) 0.067(5) Uiso 0.50 d P .
O2B O 0.0371(13) 0.2613(23) 0.8378(20) 0.110(8) Uiso 0.50 d P .
O2A O 0.0193(11) 0.2151(16) 0.8055(17) 0.083(6) Uiso 0.50 d P .
O3 O 0.0885(12) 0.3441(15) 0.7622(16) 0.204(10) Uani 1 d . .
O4A O 0.1425(10) 0.2247(16) 0.7989(15) 0.080(6) Uiso 0.50 d P .
O4B O 0.1201(14) 0.1686(22) 0.7866(19) 0.117(9) Uiso 0.50 d P .
Cl2A Cl 0.0312(11) 0.5544(15) -0.0625(22) 0.123(8) Uani 0.50 d P .
Cl2B Cl -0.0476(12) 0.4800(20) 0.0566(18) 0.150(10) Uani 0.50 d P .
C100 C -0.0141(16) 0.5506(26) 0.0222(27) 0.108(12) Uani 0.50 d P .

loop_
_atom_type_symbol
_atom_type_description
_atom_type_scat_dispersion_real
_atom_type_scat_dispersion_imag
_atom_type_scat_source
C C 0.0033 0.0016 'International Tables Vol C Tables 4.2.6.8 and 6.1.1.4'
H H 0.0000 0.0000 'International Tables Vol C Tables 4.2.6.8 and 6.1.1.4'
P P 0.1023 0.0942 'International Tables Vol C Tables 4.2.6.8 and 6.1.1.4'
S S 0.1246 0.1234 'International Tables Vol C Tables 4.2.6.8 and 6.1.1.4'
Pt Pt -1.7033 8.3905 'International Tables Vol C Tables 4.2.6.8 and 6.1.1.4'
Rh Rh -1.1178 0.9187 'International Tables Vol C Tables 4.2.6.8 and 6.1.1.4'
Cl Cl 0.1484 0.1585 'International Tables Vol C Tables 4.2.6.8 and 6.1.1.4'
O O 0.0106 0.0060 'International Tables Vol C Tables 4.2.6.8 and 6.1.1.4'

loop_
_geom_angle_atom_site_label_1
_geom_angle_atom_site_label_2
_geom_angle_atom_site_label_3
_geom_angle
_geom_angle_site_symmetry_1
_geom_angle_site_symmetry_3
_geom_angle_publ_flag
P2 Pt P1 100.74(9) . . y
P2 Pt S2 86.80(10) . . y
P1 Pt S2 172.34(9) . . y
P2 Pt S1 167.76(9) . . y
P1 Pt S1 86.82(9) . . y
S2 Pt S1 85.52(9) . . y
P2 Pt Rh 121.27(7) . . ?
P1 Pt Rh 126.15(6) . . ?
S2 Pt Rh 47.12(6) . . ?
S1 Pt Rh 47.14(6) . . ?
C5 Rh C1 96.8(5) . . ?
C5 Rh C4 36.9(4) . . ?
C1 Rh C4 81.1(4) . . ?
C5 Rh C8 81.7(5) . . ?
C1 Rh C8 37.3(4) . . ?
C4 Rh C8 89.1(4) . . ?
C5 Rh S2 151.6(4) . . ?
C1 Rh S2 93.9(3) . . ?
C4 Rh S2 171.3(3) . . ?
C8 Rh S2 91.3(3) . . ?
C5 Rh S1 90.7(3) . . ?
C1 Rh S1 164.1(3) . . ?
C4 Rh S1 96.9(3) . . ?
C8 Rh S1 158.5(3) . . ?
S2 Rh S1 85.95(9) . . y
C5 Rh Pt 112.7(3) . . ?
C1 Rh Pt 138.9(3) . . ?
C4 Rh Pt 139.2(3) . . ?
C8 Rh Pt 117.6(3) . . ?
S2 Rh Pt 47.22(6) . . ?
S1 Rh Pt 47.54(6) . . ?
C31 P1 C41 106.0(4) . . ?
C31 P1 C21 104.9(5) . . ?
C41 P1 C21 100.8(4) . . ?
C31 P1 Pt 112.9(3) . . ?
C41 P1 Pt 109.4(3) . . ?
C21 P1 Pt 121.2(4) . . ?
C51 P2 C24 104.1(5) . . ?
C51 P2 C61 107.6(5) . . ?
C24 P2 C61 101.2(5) . . ?
C51 P2 Pt 114.2(3) . . ?
C24 P2 Pt 119.6(4) . . ?
C61 P2 Pt 108.9(3) . . ?
C14 S2 Rh 113.1(5) . . ?
C14 S2 Pt 105.2(5) . . ?
Rh S2 Pt 85.66(8) . . y
C11 S1 Rh 111.3(5) . . ?
C11 S1 Pt 110.5(5) . . ?
Rh S1 Pt 85.33(8) . . y
O1A Cl O2A 98.8(16) . . ?
O1A Cl O2B 118.0(17) . . ?
O2A Cl O2B 35.0(12) . . ?
O1A Cl O3 86.5(17) . . ?
O2A Cl O3 120.4(13) . . ?
O2B Cl O3 90.9(16) . . ?
O1A Cl O4A 129.2(16) . . ?
O2A Cl O4A 125.7(13) . . ?
O2B Cl O4A 112.8(14) . . ?
O3 Cl O4A 90.1(14) . . ?
O1A Cl O4B 118.8(19) . . ?
O2A Cl O4B 102.1(14) . . ?
O2B Cl O4B 111.7(16) . . ?
O3 Cl O4B 126.8(15) . . ?
O4A Cl O4B 37.1(11) . . ?
O1A Cl O1B 29.3(14) . . ?
O2A Cl O1B 102.3(13) . . ?
O2B Cl O1B 133.7(15) . . ?
O3 Cl O1B 108.8(12) . . ?
O4A Cl O1B 108.8(12) . . ?
O4B Cl O1B 89.8(14) . . ?
C8 C1 C2 126.9(11) . . ?
C8 C1 Rh 72.8(6) . . ?
C2 C1 Rh 110.0(7) . . ?
C1 C2 C3 113.2(10) . . ?
C4 C3 C2 112.9(8) . . ?
C5 C4 C3 125.0(11) . . ?
C5 C4 Rh 70.1(6) . . ?
C3 C4 Rh 111.8(7) . . ?
C4 C5 C6 127.3(12) . . ?
C4 C5 Rh 73.0(6) . . ?
C6 C5 Rh 108.6(9) . . ?
C5 C6 C7 113.3(11) . . ?
C8 C7 C6 110.8(11) . . ?
C1 C8 C7 124.1(11) . . ?
C1 C8 Rh 69.9(6) . . ?
C7 C8 Rh 112.8(8) . . ?
C12 C11 S1 115.6(12) . . ?
C13 C12 C11 118.1(20) . . ?
C12 C13 C14 117.5(18) . . ?
C13 C14 S2 115.8(8) . . ?
C22 C21 P1 117.9(7) . . ?
C23 C22 C21 116.9(10) . . ?
C22 C23 C24 112.9(10) . . ?
C23 C24 P2 110.2(7) . . ?
C36 C31 C32 119.7(8) . . ?
C36 C31 P1 120.5(7) . . ?
C32 C31 P1 119.7(8) . . ?
C33 C32 C31 119.5(11) . . ?
C34 C33 C32 121.4(11) . . ?
C33 C34 C35 119.2(10) . . ?
C34 C35 C36 120.8(11) . . ?
C31 C36 C35 119.4(10) . . ?
C42 C41 C46 119.5(10) . . ?
C42 C41 P1 122.8(7) . . ?
C46 C41 P1 117.7(8) . . ?
C41 C42 C43 119.8(10) . . ?
C44 C43 C42 120.7(11) . . ?
C45 C44 C43 119.6(12) . . ?
C44 C45 C46 120.8(11) . . ?
C45 C46 C41 119.3(11) . . ?
C56 C51 C52 119.6(10) . . ?
C56 C51 P2 124.0(8) . . ?
C52 C51 P2 116.3(8) . . ?
C53 C52 C51 118.5(13) . . ?
C54 C53 C52 121.7(13) . . ?
C55 C54 C53 119.3(11) . . ?
C54 C55 C56 122.0(12) . . ?
C51 C56 C55 118.7(11) . . ?
C66 C61 C62 117.7(10) . . ?
C66 C61 P2 121.1(9) . . ?
C62 C61 P2 121.2(8) . . ?
C63 C62 C61 121.0(12) . . ?
C62 C63 C64 119.9(12) . . ?
C65 C64 C63 118.6(12) . . ?
C66 C65 C64 121.6(12) . . ?
C65 C66 C61 121.0(12) . . ?
O1B O1A Cl 84.6(37) . . ?
O1A O1B Cl 66.1(32) . . ?
O2A O2B Cl 71.8(27) . . ?
O2B O2A Cl 73.2(26) . . ?
O4B O4A Cl 72.2(23) . . ?
O4A O4B Cl 70.8(24) . . ?
Cl2B Cl2A C100 103.8(52) 3_565 . ?
Cl2B Cl2A C100 49.7(41) 3_565 3_565 ?
C100 Cl2A C100 62.0(24) . 3_565 ?
Cl2A Cl2B C100 111.0(52) 3_565 . ?
Cl2A Cl2B C100 58.7(48) 3_565 3_565 ?
C100 Cl2B C100 60.9(26) . 3_565 ?
Cl2B C100 Cl2A 132.7(32) . . ?
Cl2B C100 Cl2A 19.3(18) . 3_565 ?
Cl2A C100 Cl2A 118.0(24) . 3_565 ?
Cl2B C100 C100 75.3(26) . 3_565 ?
Cl2A C100 C100 58.7(25) . 3_565 ?
Cl2A C100 C100 59.3(24) 3_565 3_565 ?
Cl2B C100 Cl2B 119.1(26) . 3_565 ?
Cl2A C100 Cl2B 17.5(14) . 3_565 ?
Cl2A C100 Cl2B 102.3(23) 3_565 3_565 ?
C100 C100 Cl2B 43.7(21) 3_565 3_565 ?

loop_
_geom_bond_atom_site_label_1
_geom_bond_atom_site_label_2
_geom_bond_distance
_geom_bond_site_symmetry_2
_geom_bond_publ_flag
Pt P2 2.260(2) . y
Pt P1 2.261(3) . y
Pt S2 2.354(3) . y
Pt S1 2.367(2) . y
Pt Rh 3.1984(8) . y
Rh C5 2.122(10) . ?
Rh C1 2.135(10) . ?
Rh C4 2.158(9) . ?
Rh C8 2.172(11) . ?
Rh S2 2.351(2) . y
Rh S1 2.352(3) . y
P1 C31 1.804(9) . ?
P1 C41 1.813(10) . ?
P1 C21 1.820(10) . ?
P2 C51 1.809(10) . ?
P2 C24 1.808(10) . ?
P2 C61 1.841(10) . ?
S2 C14 1.827(12) . ?
S1 C11 1.815(12) . ?
Cl O1A 1.35(3) . ?
Cl O2A 1.40(2) . ?
Cl O2B 1.41(3) . ?
Cl O3 1.44(2) . ?
Cl O4A 1.44(2) . ?
Cl O4B 1.45(3) . ?
Cl O1B 1.47(2) . ?
C1 C8 1.38(2) . ?
C1 C2 1.47(2) . ?
C2 C3 1.52(2) . ?
C3 C4 1.51(2) . ?
C4 C5 1.36(2) . ?
C5 C6 1.49(2) . ?
C6 C7 1.56(2) . ?
C7 C8 1.49(2) . ?
C11 C12 1.40(2) . ?
C12 C13 1.38(3) . ?
C13 C14 1.65(3) . ?
C21 C22 1.528(14) . ?
C22 C23 1.48(2) . ?
C23 C24 1.55(2) . ?
C31 C36 1.371(14) . ?
C31 C32 1.395(14) . ?
C32 C33 1.358(15) . ?
C33 C34 1.36(2) . ?
C34 C35 1.37(2) . ?
C35 C36 1.378(14) . ?
C41 C42 1.379(14) . ?
C41 C46 1.386(13) . ?
C42 C43 1.38(2) . ?
C43 C44 1.37(2) . ?
C44 C45 1.35(2) . ?
C45 C46 1.39(2) . ?
C51 C56 1.374(14) . ?
C51 C52 1.41(2) . ?
C52 C53 1.38(2) . ?
C53 C54 1.36(2) . ?
C54 C55 1.35(2) . ?
C55 C56 1.39(2) . ?
C61 C66 1.356(15) . ?
C61 C62 1.37(2) . ?
C62 C63 1.37(2) . ?
C63 C64 1.36(2) . ?
C64 C65 1.34(2) . ?
C65 C66 1.35(2) . ?
O1A O1B 0.72(3) . ?
O2B O2A 0.85(3) . ?
O4A O4B 0.92(3) . ?
Cl2A Cl2B 0.59(4) 3_565 ?
Cl2A C100 1.68(5) . ?
Cl2A C100 1.67(4) 3_565 ?
Cl2B Cl2A 0.59(4) 3_565 ?
Cl2B C100 1.36(4) . ?
Cl2B C100 1.90(5) 3_565 ?
C100 Cl2A 1.67(4) 3_565 ?
C100 C100 1.72(8) 3_565 ?
C100 Cl2B 1.90(5) 3_565 ?
